data_1008674
loop_
_publ_author_name
'Kopnin, E M'
'Antipov, E V'
'Capponi, J J'
'Bordet, P'
'Chaillout, C'
'de Brion, S'
'Marezio, M'
'Bobylev, A P'
'Van Tendeloo, G'

_publ_section_title
;
Suppression of superconductivity in Hg-1223 and Hg-1234 by partial
replacement of Hg by carbon
;
_journal_coden_ASTM PHYCE6
_journal_name_full 'Physica C (Amsterdam) (152,1988-)'
_journal_page_first 222
_journal_page_last 232
_journal_paper_doi 10.1016/0921-4534(95)00010-0
_journal_volume 243
_journal_year 1995
_chemical_formula_structural 'Hg0.692 Ba2 Ca2 Cu3 O8.60'
_chemical_formula_sum 'Ba2 Ca2 Cu3 Hg0.692 O8.6'
_chemical_name_systematic
;
Mercury barium calcium copper oxide (0.69/2/2/3/8.6)
;
_space_group_IT_number 123
_symmetry_cell_setting tetragonal
_symmetry_Int_Tables_number 123
_symmetry_space_group_name_Hall '-P 4 2'
_symmetry_space_group_name_H-M 'P 4/m m m'
_cell_angle_alpha 90
_cell_angle_beta 90
_cell_angle_gamma 90
_cell_formula_units_Z 1
_cell_length_a 3.86521(7)
_cell_length_b 3.86521(7)
_cell_length_c 15.6486(4)
_cell_volume 233.8
_refine_ls_R_factor_all 0.084
_cod_original_formula_sum 'Ba2 Ca2 Cu3 Hg.692 O8.6'
_cod_database_code 1008674

loop_
_symmetry_equiv_pos_as_xyz
x,y,z
-x,-y,z
-x,y,z
x,-y,z
-y,x,z
y,-x,z
y,x,z
-y,-x,z
-x,-y,-z
x,y,-z
x,-y,-z
-x,y,-z
y,-x,-z
-y,x,-z
-y,-x,-z
y,x,-z

loop_
_atom_site_aniso_label
_atom_site_aniso_U_11
_atom_site_aniso_U_12
_atom_site_aniso_U_13
_atom_site_aniso_U_22
_atom_site_aniso_U_23
_atom_site_aniso_U_33
Hg1 0.029(1) 0. 0. 0.029(1) 0. -0.001(2)

loop_
_atom_site_label
_atom_site_type_symbol
_atom_site_symmetry_multiplicity
_atom_site_Wyckoff_symbol
_atom_site_fract_x
_atom_site_fract_y
_atom_site_fract_z
_atom_site_occupancy
_atom_site_attached_hydrogens
_atom_site_calc_flag
Hg1 Hg2+ 1 b 0. 0. 0.5 0.692(6) 0 d
Ba1 Ba2+ 2 h 0.5 0.5 0.3276(1) 1. 0 d
Ca1 Ca2+ 2 h 0.5 0.5 0.1059(3) 1. 0 d
Cu1 Cu3+ 1 a 0. 0. 0. 1. 0 d
Cu2 Cu3+ 2 g 0. 0. 0.2041(2) 1. 0 d
O1 O2- 2 f 0.5 0. 0. 1. 0 d
O2 O2- 4 i 0.5 0. 0.1990(7) 1. 0 d
O3 O2- 2 g 0. 0. 0.388(1) 1. 0 d
O4 O2- 1 d 0.5 0.5 0.5 0.60(4) 0 d

loop_
_atom_type_symbol
_atom_type_oxidation_number
Hg2+ 2.000
Ba2+ 2.000
Ca2+ 2.000
Cu3+ 2.605
O2- -2.000
